data_4341132
loop_
_publ_author_name
'Ikeda, Mari'
'Matsumoto, Mikako'
'Kuwahara, Shunsuke'
'Habata, Yoichi'

_publ_section_title
;
 Tetra-armed cyclen bearing two benzo-15-crown-5 ethers in the side arms.
;
_journal_issue 19
_journal_name_full 'Inorganic chemistry'
_journal_page_first 10514
_journal_page_last 10519
_journal_paper_doi 10.1021/ic501590a
_journal_volume 53
_journal_year 2014
_chemical_formula_sum 'C55 H80 Ag F3 N4 O15 S'
_chemical_formula_weight 1234.16
_chemical_name_systematic
; 
 ? 
;
_space_group_IT_number 2
_symmetry_cell_setting triclinic
_symmetry_space_group_name_Hall '-P 1'
_symmetry_space_group_name_H-M 'P -1'
_atom_sites_solution_hydrogens geom
_atom_sites_solution_primary direct
_atom_sites_solution_secondary difmap
_audit_creation_method SHELXL-97
_cell_angle_alpha 79.7670(10)
_cell_angle_beta 73.1670(10)
_cell_angle_gamma 76.7900(10)
_cell_formula_units_Z 2
_cell_length_a 13.3083(9)
_cell_length_b 14.7067(10)
_cell_length_c 15.6790(10)
_cell_measurement_reflns_used 3837
_cell_measurement_temperature 273
_cell_measurement_theta_max 27.18
_cell_measurement_theta_min 2.36
_cell_volume 2839.0(3)
_computing_cell_refinement 'Bruker SMART'
_computing_data_collection 'Bruker SMART'
_computing_data_reduction 'Bruker SAINT'
_computing_molecular_graphics 'Bruker SHELXTL'
_computing_publication_material 'Bruker SHELXTL'
_computing_structure_refinement 'SHELXL-97 (Sheldrick, 1997)'
_computing_structure_solution 'SHELXS-97 (Sheldrick, 1990)'
_diffrn_ambient_temperature 273
_diffrn_detector_area_resol_mean 8.366
_diffrn_measured_fraction_theta_full 0.970
_diffrn_measured_fraction_theta_max 0.970
_diffrn_measurement_device_type 'CCD area detector'
_diffrn_measurement_method 'phi and omega scans'
_diffrn_radiation_monochromator graphite
_diffrn_radiation_source 'fine-focus sealed tube'
_diffrn_radiation_type MoK\a
_diffrn_radiation_wavelength 0.71073
_diffrn_reflns_av_R_equivalents 0.0332
_diffrn_reflns_av_sigmaI/netI 0.0980
_diffrn_reflns_limit_h_max 10
_diffrn_reflns_limit_h_min -18
_diffrn_reflns_limit_k_max 19
_diffrn_reflns_limit_k_min -19
_diffrn_reflns_limit_l_max 21
_diffrn_reflns_limit_l_min -21
_diffrn_reflns_number 20129
_diffrn_reflns_theta_full 29.22
_diffrn_reflns_theta_max 29.22
_diffrn_reflns_theta_min 1.37
_exptl_absorpt_coefficient_mu 0.472
_exptl_absorpt_correction_T_max 0.9174
_exptl_absorpt_correction_T_min 0.8546
_exptl_absorpt_correction_type empirical
_exptl_absorpt_process_details 'SADABS; Sheldrick, 1996'
_exptl_crystal_density_diffrn 1.444
_exptl_crystal_density_method 'not measured'
_exptl_crystal_description block
_exptl_crystal_F_000 1296
_exptl_crystal_size_max 0.34
_exptl_crystal_size_mid 0.28
_exptl_crystal_size_min 0.19
_refine_diff_density_max 0.811
_refine_diff_density_min -1.246
_refine_diff_density_rms 0.105
_refine_ls_extinction_method none
_refine_ls_goodness_of_fit_ref 1.016
_refine_ls_hydrogen_treatment constr
_refine_ls_matrix_type full
_refine_ls_number_parameters 724
_refine_ls_number_reflns 14935
_refine_ls_number_restraints 2
_refine_ls_restrained_S_all 1.016
_refine_ls_R_factor_all 0.0983
_refine_ls_R_factor_gt 0.0613
_refine_ls_shift/su_max 0.003
_refine_ls_shift/su_mean 0.000
_refine_ls_structure_factor_coef Fsqd
_refine_ls_weighting_details 'calc w=1/[\s^2^(Fo^2^)+(0.0534P)^2^+1.7854P] where P=(Fo^2^+2Fc^2^)/3'
_refine_ls_weighting_scheme calc
_refine_ls_wR_factor_gt 0.1225
_refine_ls_wR_factor_ref 0.1395
_reflns_number_gt 10378
_reflns_number_total 14935
_reflns_threshold_expression >2sigma(I)
_cod_data_source_file ic501590a_si_002.cif
_cod_data_source_block 1_AgOTf
_cod_depositor_comments
;
The following automatic conversions were performed:

'_symmetry_cell_setting' value 'Triclinic' changed to 'triclinic'
according to
/home/saulius/struct/COD-crude-data--automatic-downloads/rss-feeds/ACS/lib/dictionaries/cif_core.dic
dictionary named 'cif_core.dic' version 2.4.2 from 2011-04-26.

Automatic conversion script
Id: cif_fix_values 2281 2013-09-26 08:29:07Z andrius 

 Adding full bibliography for 4341131--4341132.cif.
;
_cod_original_sg_symbol_H-M P-1
_cod_database_code 4341132

loop_
_symmetry_equiv_pos_as_xyz
'x, y, z'
'-x, -y, -z'

loop_
_atom_site_label
_atom_site_type_symbol
_atom_site_fract_x
_atom_site_fract_y
_atom_site_fract_z
_atom_site_U_iso_or_equiv
_atom_site_adp_type
_atom_site_occupancy
_atom_site_symmetry_multiplicity
_atom_site_calc_flag
_atom_site_refinement_flags
_atom_site_disorder_assembly
_atom_site_disorder_group
O2SB O 0.8035(10) 0.8698(9) 0.7040(7) 0.065(5) Uani 0.371(12) 1 d PD A 1
O2SA O 0.7662(6) 0.9679(8) 0.6918(5) 0.097(4) Uani 0.629(12) 1 d PD A 2
Ag1 Ag 0.65651(2) 0.276786(19) 0.209436(18) 0.01875(8) Uani 1 1 d . . .
C1 C 0.4986(3) 0.1369(3) 0.2127(2) 0.0245(8) Uani 1 1 d . . .
H1A H 0.4275 0.1263 0.2186 0.029 Uiso 1 1 calc R . .
H1B H 0.5409 0.0774 0.2307 0.029 Uiso 1 1 calc R . .
C2 C 0.5482(3) 0.1682(3) 0.1147(2) 0.0249(8) Uani 1 1 d . . .
H2A H 0.5478 0.1210 0.0788 0.030 Uiso 1 1 calc R . .
H2B H 0.5043 0.2263 0.0959 0.030 Uiso 1 1 calc R . .
C3 C 0.6903(3) 0.2414(3) 0.0089(2) 0.0258(8) Uani 1 1 d . . .
H3A H 0.6690 0.2174 -0.0357 0.031 Uiso 1 1 calc R . .
H3B H 0.7675 0.2347 -0.0095 0.031 Uiso 1 1 calc R . .
C4 C 0.6411(3) 0.3451(2) 0.0102(2) 0.0224(8) Uani 1 1 d . . .
H4A H 0.6581 0.3770 -0.0505 0.027 Uiso 1 1 calc R . .
H4B H 0.5639 0.3520 0.0311 0.027 Uiso 1 1 calc R . .
C5 C 0.6050(3) 0.4783(2) 0.0950(2) 0.0218(8) Uani 1 1 d . . .
H5A H 0.5876 0.5155 0.0418 0.026 Uiso 1 1 calc R . .
H5B H 0.6413 0.5143 0.1186 0.026 Uiso 1 1 calc R . .
C6 C 0.5011(3) 0.4644(2) 0.1647(2) 0.0208(8) Uani 1 1 d . . .
H6A H 0.4576 0.5255 0.1773 0.025 Uiso 1 1 calc R . .
H6B H 0.4620 0.4323 0.1399 0.025 Uiso 1 1 calc R . .
C7 C 0.4206(3) 0.3721(2) 0.3030(2) 0.0188(7) Uani 1 1 d . . .
H7A H 0.3583 0.4216 0.3034 0.023 Uiso 1 1 calc R . .
H7B H 0.4252 0.3536 0.3645 0.023 Uiso 1 1 calc R . .
C8 C 0.4061(3) 0.2878(2) 0.2664(2) 0.0198(7) Uani 1 1 d . . .
H8A H 0.3371 0.2719 0.2988 0.024 Uiso 1 1 calc R . .
H8B H 0.4063 0.3050 0.2037 0.024 Uiso 1 1 calc R . .
C9 C 0.4657(3) 0.1561(2) 0.3687(2) 0.0202(7) Uani 1 1 d . . .
H9A H 0.4096 0.1208 0.3766 0.024 Uiso 1 1 calc R . .
H9B H 0.4391 0.2032 0.4101 0.024 Uiso 1 1 calc R . .
C10 C 0.5621(3) 0.0900(2) 0.3911(2) 0.0183(7) Uani 1 1 d . . .
C11 C 0.5805(3) -0.0068(3) 0.3857(2) 0.0203(7) Uani 1 1 d . . .
H11 H 0.5306 -0.0316 0.3703 0.024 Uiso 1 1 calc R . .
C12 C 0.6715(3) -0.0664(2) 0.4026(2) 0.0192(7) Uani 1 1 d . . .
C13 C 0.7464(3) -0.0295(2) 0.4273(2) 0.0200(7) Uani 1 1 d . . .
C14 C 0.7274(3) 0.0658(3) 0.4346(2) 0.0211(8) Uani 1 1 d . . .
H14 H 0.7760 0.0906 0.4517 0.025 Uiso 1 1 calc R . .
C15 C 0.6354(3) 0.1250(3) 0.4165(2) 0.0207(8) Uani 1 1 d . . .
H15 H 0.6236 0.1888 0.4217 0.025 Uiso 1 1 calc R . .
C16 C 0.6201(3) -0.2050(2) 0.3811(3) 0.0223(8) Uani 1 1 d . . .
H16A H 0.6063 -0.1783 0.3235 0.027 Uiso 1 1 calc R . .
H16B H 0.5533 -0.1955 0.4274 0.027 Uiso 1 1 calc R . .
C17 C 0.6675(3) -0.3081(3) 0.3808(2) 0.0228(8) Uani 1 1 d . . .
H17A H 0.6214 -0.3400 0.3638 0.027 Uiso 1 1 calc R . .
H17B H 0.7368 -0.3166 0.3375 0.027 Uiso 1 1 calc R . .
C18 C 0.7438(3) -0.4388(2) 0.4695(3) 0.0235(8) Uani 1 1 d . . .
H18A H 0.7285 -0.4731 0.4288 0.028 Uiso 1 1 calc R . .
H18B H 0.7244 -0.4720 0.5294 0.028 Uiso 1 1 calc R . .
C19 C 0.8619(3) -0.4386(3) 0.4434(3) 0.0289(9) Uani 1 1 d . . .
H19A H 0.9006 -0.5018 0.4335 0.035 Uiso 1 1 calc R . .
H19B H 0.8796 -0.3983 0.3872 0.035 Uiso 1 1 calc R . .
C20 C 0.8853(4) -0.3099(3) 0.5044(3) 0.0343(10) Uani 1 1 d . . .
H20A H 0.8133 -0.2825 0.5354 0.041 Uiso 1 1 calc R . .
H20B H 0.9003 -0.2811 0.4426 0.041 Uiso 1 1 calc R . .
C21 C 0.9643(4) -0.2951(3) 0.5492(3) 0.0418(12) Uani 1 1 d . . .
H21A H 0.9516 -0.3297 0.6088 0.050 Uiso 1 1 calc R . .
H21B H 1.0355 -0.3216 0.5157 0.050 Uiso 1 1 calc R . .
C22 C 1.0012(3) -0.1437(3) 0.4740(3) 0.0323(10) Uani 1 1 d . . .
H22A H 1.0203 -0.1817 0.4251 0.039 Uiso 1 1 calc R . .
H22B H 1.0649 -0.1231 0.4755 0.039 Uiso 1 1 calc R . .
C23 C 0.9175(3) -0.0598(3) 0.4586(3) 0.0325(10) Uani 1 1 d . . .
H23A H 0.8904 -0.0263 0.5112 0.039 Uiso 1 1 calc R . .
H23B H 0.9474 -0.0171 0.4078 0.039 Uiso 1 1 calc R . .
C24 C 0.7358(3) 0.0926(3) 0.0968(3) 0.0303(9) Uani 1 1 d . . .
H24A H 0.7536 0.0706 0.0385 0.036 Uiso 1 1 calc R . .
H24B H 0.7018 0.0464 0.1411 0.036 Uiso 1 1 calc R . .
C25 C 0.8371(3) 0.1001(3) 0.1175(3) 0.0287(9) Uani 1 1 d . . .
C26 C 0.9331(4) 0.0989(3) 0.0523(3) 0.0380(11) Uani 1 1 d . . .
H26 H 0.9357 0.0951 -0.0069 0.046 Uiso 1 1 calc R . .
C27 C 1.0238(4) 0.1032(3) 0.0742(4) 0.0471(13) Uani 1 1 d . . .
H27 H 1.0878 0.1004 0.0297 0.057 Uiso 1 1 calc R . .
C28 C 1.0230(4) 0.1116(3) 0.1603(3) 0.0402(11) Uani 1 1 d . . .
H28 H 1.0856 0.1149 0.1739 0.048 Uiso 1 1 calc R . .
C29 C 0.9263(4) 0.1151(3) 0.2274(3) 0.0350(10) Uani 1 1 d . . .
H29 H 0.9237 0.1217 0.2859 0.042 Uiso 1 1 calc R . .
C30 C 0.8343(3) 0.1086(3) 0.2054(3) 0.0276(9) Uani 1 1 d . . .
H30 H 0.7702 0.1100 0.2498 0.033 Uiso 1 1 calc R . .
C31 C 0.7857(3) 0.4143(3) 0.0178(2) 0.0235(8) Uani 1 1 d . . .
H31A H 0.7749 0.4720 -0.0222 0.028 Uiso 1 1 calc R . .
H31B H 0.8256 0.3646 -0.0187 0.028 Uiso 1 1 calc R . .
C32 C 0.8513(3) 0.4268(3) 0.0777(2) 0.0223(8) Uani 1 1 d . . .
C33 C 0.8577(3) 0.5165(3) 0.0904(2) 0.0256(8) Uani 1 1 d . . .
H33 H 0.8237 0.5690 0.0599 0.031 Uiso 1 1 calc R . .
C34 C 0.9147(3) 0.5282(3) 0.1489(3) 0.0256(8) Uani 1 1 d . . .
C35 C 0.9671(3) 0.4484(3) 0.1926(3) 0.0265(9) Uani 1 1 d . . .
C36 C 0.9638(3) 0.3592(3) 0.1776(2) 0.0249(8) Uani 1 1 d . . .
H36 H 1.0003 0.3063 0.2057 0.030 Uiso 1 1 calc R . .
C37 C 0.9054(3) 0.3493(3) 0.1202(2) 0.0239(8) Uani 1 1 d . . .
H37 H 0.9028 0.2894 0.1104 0.029 Uiso 1 1 calc R . .
C38 C 0.8863(3) 0.6960(3) 0.1137(3) 0.0295(9) Uani 1 1 d . . .
H38A H 0.8171 0.6948 0.1055 0.035 Uiso 1 1 calc R . .
H38B H 0.9372 0.6992 0.0552 0.035 Uiso 1 1 calc R . .
C39 C 0.8793(3) 0.7789(3) 0.1589(3) 0.0303(9) Uani 1 1 d . . .
H39A H 0.8461 0.8354 0.1275 0.036 Uiso 1 1 calc R . .
H39B H 0.8353 0.7714 0.2200 0.036 Uiso 1 1 calc R . .
C40 C 0.9783(3) 0.8587(3) 0.2130(3) 0.0298(9) Uani 1 1 d . . .
H40A H 0.9283 0.8495 0.2712 0.036 Uiso 1 1 calc R . .
H40B H 0.9550 0.9207 0.1838 0.036 Uiso 1 1 calc R . .
C41 C 1.0872(3) 0.8507(3) 0.2238(3) 0.0321(9) Uani 1 1 d . . .
H41A H 1.1387 0.8523 0.1656 0.039 Uiso 1 1 calc R . .
H41B H 1.0897 0.9029 0.2529 0.039 Uiso 1 1 calc R . .
C42 C 1.2234(3) 0.7352(3) 0.2715(3) 0.0279(9) Uani 1 1 d . . .
H42A H 1.2452 0.7742 0.3042 0.033 Uiso 1 1 calc R . .
H42B H 1.2644 0.7421 0.2093 0.033 Uiso 1 1 calc R . .
C43 C 1.2436(3) 0.6341(3) 0.3112(3) 0.0292(9) Uani 1 1 d . . .
H43A H 1.3162 0.6170 0.3175 0.035 Uiso 1 1 calc R . .
H43B H 1.1954 0.6267 0.3706 0.035 Uiso 1 1 calc R . .
C44 C 1.1234(3) 0.5511(3) 0.2857(3) 0.0324(9) Uani 1 1 d . . .
H44A H 1.0705 0.6087 0.2866 0.039 Uiso 1 1 calc R . .
H44B H 1.1111 0.5171 0.3457 0.039 Uiso 1 1 calc R . .
C45 C 1.1151(4) 0.4928(3) 0.2213(3) 0.0379(11) Uani 1 1 d . . .
H45A H 1.1152 0.5306 0.1639 0.046 Uiso 1 1 calc R . .
H45B H 1.1760 0.4414 0.2124 0.046 Uiso 1 1 calc R . .
C46 C 0.5461(3) 0.4685(2) 0.3043(2) 0.0206(8) Uani 1 1 d . . .
H46A H 0.4810 0.5041 0.3390 0.025 Uiso 1 1 calc R . .
H46B H 0.5875 0.5130 0.2645 0.025 Uiso 1 1 calc R . .
C47 C 0.6099(3) 0.4096(2) 0.3673(2) 0.0174(7) Uani 1 1 d . . .
C48 C 0.5646(3) 0.3900(2) 0.4587(2) 0.0201(7) Uani 1 1 d . . .
H48 H 0.4924 0.4128 0.4828 0.024 Uiso 1 1 calc R . .
C49 C 0.6267(3) 0.3361(3) 0.5147(2) 0.0210(8) Uani 1 1 d . . .
H49 H 0.5961 0.3236 0.5759 0.025 Uiso 1 1 calc R . .
C50 C 0.7337(3) 0.3014(3) 0.4790(2) 0.0224(8) Uani 1 1 d . . .
H50 H 0.7748 0.2651 0.5162 0.027 Uiso 1 1 calc R . .
C51 C 0.7802(3) 0.3204(3) 0.3877(3) 0.0228(8) Uani 1 1 d . . .
H51 H 0.8522 0.2969 0.3637 0.027 Uiso 1 1 calc R . .
C52 C 0.7184(3) 0.3748(3) 0.3326(2) 0.0197(7) Uani 1 1 d . . .
H52 H 0.7498 0.3882 0.2717 0.024 Uiso 1 1 calc R . .
C105 C 0.4934(6) 0.8772(4) 0.1382(4) 0.0644(18) Uani 1 1 d . . .
C1S C 0.7379(4) 0.7377(4) 0.9086(3) 0.0468(12) Uani 1 1 d . . .
H1S1 H 0.6948 0.7988 0.9182 0.070 Uiso 1 1 calc R . .
H1S2 H 0.7706 0.7356 0.8457 0.070 Uiso 1 1 calc R . .
H1S3 H 0.7925 0.7255 0.9402 0.070 Uiso 1 1 calc R . .
C2S C 0.8798(7) 0.9308(8) 0.6752(6) 0.115(3) Uani 1 1 d D . .
F1 F 0.5524(5) 0.9045(3) 0.0586(3) 0.124(2) Uani 1 1 d . . .
F4 F 0.3892(4) 0.8994(3) 0.1344(3) 0.1019(15) Uani 1 1 d . . .
F6 F 0.5044(5) 0.9249(2) 0.1971(3) 0.134(2) Uani 1 1 d . . .
N1 N 0.4908(2) 0.2041(2) 0.27455(19) 0.0182(6) Uani 1 1 d . . .
N2 N 0.6593(3) 0.1834(2) 0.0965(2) 0.0225(7) Uani 1 1 d . . .
N3 N 0.6794(2) 0.3908(2) 0.0685(2) 0.0200(6) Uani 1 1 d . . .
N4 N 0.5179(2) 0.4097(2) 0.24959(19) 0.0172(6) Uani 1 1 d . . .
O1 O 0.6969(2) -0.16125(17) 0.39864(17) 0.0221(6) Uani 1 1 d . . .
O2 O 0.6789(2) -0.34690(17) 0.46815(16) 0.0207(5) Uani 1 1 d . . .
O3 O 0.8962(3) -0.4074(2) 0.5083(2) 0.0412(8) Uani 1 1 d . . .
O4 O 0.9618(3) -0.1985(2) 0.5571(2) 0.0388(7) Uani 1 1 d . . .
O5 O 0.8338(2) -0.09343(18) 0.44159(18) 0.0260(6) Uani 1 1 d . . .
O6 O 0.9206(2) 0.6128(2) 0.16946(19) 0.0336(7) Uani 1 1 d . . .
O7 O 0.9826(2) 0.78819(18) 0.15955(18) 0.0278(6) Uani 1 1 d . . .
O8 O 1.1122(2) 0.76390(19) 0.27719(19) 0.0318(7) Uani 1 1 d . . .
O9 O 1.2289(2) 0.57210(19) 0.25734(19) 0.0291(6) Uani 1 1 d . . .
O10 O 1.0182(2) 0.4564(2) 0.25548(17) 0.0279(6) Uani 1 1 d . . .
O24 O 0.5086(3) 0.7130(2) 0.1004(2) 0.0453(8) Uani 1 1 d . . .
O25 O 0.6392(3) 0.7403(4) 0.1670(3) 0.0768(14) Uani 1 1 d . . .
O26 O 0.4626(3) 0.7365(3) 0.2564(2) 0.0492(9) Uani 1 1 d . . .
O1S O 0.6724(3) 0.6683(2) 0.9411(2) 0.0418(8) Uani 1 1 d . . .
H1S H 0.6299 0.6809 0.9890 0.063 Uiso 1 1 calc R . .
S1 S 0.52978(8) 0.75163(7) 0.16900(7) 0.0271(2) Uani 1 1 d . . .

loop_
_atom_site_aniso_label
_atom_site_aniso_U_11
_atom_site_aniso_U_22
_atom_site_aniso_U_33
_atom_site_aniso_U_23
_atom_site_aniso_U_13
_atom_site_aniso_U_12
O2SB 0.086(9) 0.059(9) 0.049(6) 0.003(5) -0.001(6) -0.041(7)
O2SA 0.058(5) 0.152(11) 0.088(6) -0.037(6) 0.012(4) -0.056(6)
Ag1 0.02375(15) 0.01568(13) 0.01753(14) -0.00158(10) -0.00930(11) -0.00034(10)
C1 0.035(2) 0.0207(19) 0.0228(19) -0.0032(15) -0.0125(17) -0.0075(16)
C2 0.040(2) 0.0185(19) 0.0201(19) -0.0026(15) -0.0107(17) -0.0083(17)
C3 0.039(2) 0.022(2) 0.0186(18) -0.0020(15) -0.0114(17) -0.0039(17)
C4 0.032(2) 0.0186(18) 0.0185(18) 0.0011(14) -0.0112(16) -0.0059(16)
C5 0.031(2) 0.0145(17) 0.0199(18) 0.0019(14) -0.0099(16) -0.0038(15)
C6 0.0247(19) 0.0153(17) 0.0233(19) 0.0010(14) -0.0118(15) -0.0008(14)
C7 0.0175(18) 0.0194(18) 0.0178(17) -0.0017(14) -0.0060(14) 0.0011(14)
C8 0.0212(19) 0.0193(18) 0.0210(18) 0.0013(14) -0.0096(15) -0.0056(15)
C9 0.0246(19) 0.0163(18) 0.0201(18) 0.0029(14) -0.0087(15) -0.0050(15)
C10 0.0222(19) 0.0171(18) 0.0154(17) -0.0013(13) -0.0061(14) -0.0024(14)
C11 0.0242(19) 0.0195(18) 0.0213(18) -0.0014(14) -0.0100(15) -0.0079(15)
C12 0.0254(19) 0.0161(17) 0.0179(17) -0.0014(14) -0.0070(15) -0.0059(14)
C13 0.026(2) 0.0164(17) 0.0204(18) 0.0008(14) -0.0135(15) -0.0021(15)
C14 0.027(2) 0.0204(19) 0.0215(18) -0.0028(15) -0.0127(16) -0.0076(15)
C15 0.026(2) 0.0158(17) 0.0209(18) -0.0013(14) -0.0092(15) -0.0029(15)
C16 0.028(2) 0.0195(18) 0.0245(19) -0.0006(15) -0.0120(16) -0.0085(15)
C17 0.027(2) 0.0215(19) 0.0218(19) 0.0015(15) -0.0090(16) -0.0073(16)
C18 0.028(2) 0.0147(18) 0.028(2) -0.0004(15) -0.0099(17) -0.0019(15)
C19 0.025(2) 0.021(2) 0.039(2) -0.0034(17) -0.0078(18) -0.0018(16)
C20 0.043(3) 0.022(2) 0.039(2) 0.0008(18) -0.016(2) -0.0068(19)
C21 0.052(3) 0.028(2) 0.057(3) 0.007(2) -0.034(3) -0.012(2)
C22 0.030(2) 0.021(2) 0.053(3) -0.0013(19) -0.023(2) -0.0034(17)
C23 0.032(2) 0.024(2) 0.053(3) -0.0069(19) -0.026(2) -0.0069(18)
C24 0.044(3) 0.0165(19) 0.026(2) -0.0042(16) -0.0089(19) 0.0037(17)
C25 0.036(2) 0.0139(18) 0.027(2) -0.0011(15) -0.0010(18) 0.0039(16)
C26 0.043(3) 0.024(2) 0.032(2) 0.0008(18) 0.002(2) 0.0040(19)
C27 0.037(3) 0.028(2) 0.051(3) 0.007(2) 0.009(2) 0.007(2)
C28 0.034(3) 0.020(2) 0.059(3) 0.009(2) -0.011(2) -0.0005(18)
C29 0.044(3) 0.020(2) 0.036(2) 0.0047(17) -0.015(2) 0.0042(18)
C30 0.029(2) 0.021(2) 0.025(2) 0.0033(16) -0.0048(17) 0.0050(16)
C31 0.027(2) 0.0206(19) 0.0204(19) 0.0004(15) -0.0047(16) -0.0034(16)
C32 0.0219(19) 0.025(2) 0.0176(18) 0.0002(15) -0.0025(15) -0.0055(15)
C33 0.029(2) 0.026(2) 0.0214(19) 0.0071(16) -0.0095(16) -0.0087(17)
C34 0.029(2) 0.025(2) 0.0222(19) 0.0036(16) -0.0057(16) -0.0107(17)
C35 0.0202(19) 0.038(2) 0.0212(19) 0.0012(17) -0.0056(16) -0.0098(17)
C36 0.0204(19) 0.027(2) 0.023(2) 0.0019(16) -0.0049(16) -0.0004(16)
C37 0.0216(19) 0.025(2) 0.0233(19) -0.0018(15) -0.0051(16) -0.0027(16)
C38 0.031(2) 0.028(2) 0.033(2) 0.0021(17) -0.0139(18) -0.0090(18)
C39 0.028(2) 0.027(2) 0.032(2) -0.0019(17) -0.0054(18) -0.0026(17)
C40 0.034(2) 0.022(2) 0.033(2) -0.0031(17) -0.0124(18) 0.0000(17)
C41 0.037(2) 0.020(2) 0.042(2) 0.0017(18) -0.019(2) -0.0042(18)
C42 0.028(2) 0.028(2) 0.030(2) -0.0014(17) -0.0126(17) -0.0037(17)
C43 0.029(2) 0.027(2) 0.034(2) -0.0063(17) -0.0154(18) 0.0007(17)
C44 0.024(2) 0.033(2) 0.037(2) -0.0025(19) -0.0036(18) -0.0050(18)
C45 0.028(2) 0.052(3) 0.036(2) -0.007(2) -0.006(2) -0.014(2)
C46 0.0226(19) 0.0172(18) 0.0238(19) -0.0049(14) -0.0093(15) -0.0014(15)
C47 0.0195(18) 0.0150(17) 0.0204(18) -0.0059(14) -0.0072(14) -0.0035(14)
C48 0.0182(18) 0.0213(19) 0.0226(18) -0.0063(15) -0.0073(15) -0.0021(14)
C49 0.026(2) 0.0225(19) 0.0172(18) -0.0005(14) -0.0086(15) -0.0074(16)
C50 0.027(2) 0.0191(18) 0.027(2) -0.0016(15) -0.0194(17) -0.0015(15)
C51 0.0189(18) 0.0222(19) 0.032(2) -0.0078(16) -0.0115(16) -0.0024(15)
C52 0.0207(18) 0.0231(19) 0.0156(17) -0.0058(14) -0.0036(14) -0.0038(15)
C105 0.116(6) 0.048(3) 0.053(4) -0.007(3) -0.048(4) -0.029(4)
C1S 0.038(3) 0.061(3) 0.042(3) 0.003(2) -0.015(2) -0.011(2)
C2S 0.096(7) 0.181(10) 0.088(6) -0.044(6) -0.027(5) -0.039(7)
F1 0.249(6) 0.085(3) 0.081(3) 0.049(2) -0.078(3) -0.115(4)
F4 0.147(4) 0.056(2) 0.113(3) -0.029(2) -0.088(3) 0.044(2)
F6 0.300(7) 0.040(2) 0.118(3) -0.008(2) -0.131(4) -0.043(3)
N1 0.0242(16) 0.0147(15) 0.0173(15) 0.0005(12) -0.0100(13) -0.0029(12)
N2 0.0314(18) 0.0156(15) 0.0182(15) -0.0028(12) -0.0054(13) -0.0007(13)
N3 0.0227(16) 0.0178(15) 0.0210(16) -0.0033(12) -0.0090(13) -0.0019(12)
N4 0.0228(16) 0.0157(15) 0.0163(14) -0.0009(11) -0.0104(12) -0.0037(12)
O1 0.0240(14) 0.0146(12) 0.0322(15) -0.0024(11) -0.0142(12) -0.0041(10)
O2 0.0223(13) 0.0169(13) 0.0211(13) -0.0001(10) -0.0066(11) -0.0008(10)
O3 0.056(2) 0.0236(15) 0.056(2) 0.0116(14) -0.0374(17) -0.0150(15)
O4 0.053(2) 0.0273(16) 0.0433(18) -0.0027(14) -0.0254(16) -0.0057(14)
O5 0.0277(15) 0.0176(13) 0.0393(16) -0.0026(12) -0.0207(13) -0.0026(11)
O6 0.0479(19) 0.0268(16) 0.0327(16) 0.0050(12) -0.0205(14) -0.0137(14)
O7 0.0323(16) 0.0227(14) 0.0304(15) -0.0049(12) -0.0095(13) -0.0062(12)
O8 0.0287(16) 0.0253(15) 0.0383(17) 0.0042(13) -0.0128(13) 0.0001(12)
O9 0.0223(14) 0.0286(15) 0.0388(17) -0.0068(13) -0.0119(13) -0.0023(12)
O10 0.0261(15) 0.0379(16) 0.0221(14) 0.0036(12) -0.0088(12) -0.0129(13)
O24 0.073(2) 0.0341(18) 0.0397(18) -0.0094(15) -0.0271(17) -0.0118(17)
O25 0.028(2) 0.138(4) 0.065(3) -0.025(3) -0.0134(19) -0.005(2)
O26 0.043(2) 0.075(3) 0.0299(17) -0.0016(17) -0.0053(15) -0.0205(19)
O1S 0.052(2) 0.0338(18) 0.0356(18) -0.0044(14) -0.0049(15) -0.0097(16)
S1 0.0282(5) 0.0282(5) 0.0271(5) -0.0015(4) -0.0108(4) -0.0066(4)

loop_
_atom_type_symbol
_atom_type_description
_atom_type_scat_dispersion_real
_atom_type_scat_dispersion_imag
_atom_type_scat_source
C C 0.0033 0.0016 'International Tables Vol C Tables 4.2.6.8 and 6.1.1.4'
H H 0.0000 0.0000 'International Tables Vol C Tables 4.2.6.8 and 6.1.1.4'
N N 0.0061 0.0033 'International Tables Vol C Tables 4.2.6.8 and 6.1.1.4'
O O 0.0106 0.0060 'International Tables Vol C Tables 4.2.6.8 and 6.1.1.4'
F F 0.0171 0.0103 'International Tables Vol C Tables 4.2.6.8 and 6.1.1.4'
S S 0.1246 0.1234 'International Tables Vol C Tables 4.2.6.8 and 6.1.1.4'
Ag Ag -0.8971 1.1015 'International Tables Vol C Tables 4.2.6.8 and 6.1.1.4'

loop_
_geom_angle_atom_site_label_1
_geom_angle_atom_site_label_2
_geom_angle_atom_site_label_3
_geom_angle
N4 Ag1 N2 122.29(10)
N4 Ag1 N3 76.46(10)
N2 Ag1 N3 76.91(10)
N4 Ag1 N1 76.91(9)
N2 Ag1 N1 75.93(10)
N3 Ag1 N1 122.37(9)
N1 C1 C2 114.4(3)
N1 C1 H1A 108.7
C2 C1 H1A 108.7
N1 C1 H1B 108.7
C2 C1 H1B 108.7
H1A C1 H1B 107.6
N2 C2 C1 113.8(3)
N2 C2 H2A 108.8
C1 C2 H2A 108.8
N2 C2 H2B 108.8
C1 C2 H2B 108.8
H2A C2 H2B 107.7
N2 C3 C4 113.9(3)
N2 C3 H3A 108.8
C4 C3 H3A 108.8
N2 C3 H3B 108.8
C4 C3 H3B 108.8
H3A C3 H3B 107.7
N3 C4 C3 112.7(3)
N3 C4 H4A 109.1
C3 C4 H4A 109.1
N3 C4 H4B 109.1
C3 C4 H4B 109.1
H4A C4 H4B 107.8
N3 C5 C6 115.1(3)
N3 C5 H5A 108.5
C6 C5 H5A 108.5
N3 C5 H5B 108.5
C6 C5 H5B 108.5
H5A C5 H5B 107.5
N4 C6 C5 113.2(3)
N4 C6 H6A 108.9
C5 C6 H6A 108.9
N4 C6 H6B 108.9
C5 C6 H6B 108.9
H6A C6 H6B 107.7
N4 C7 C8 112.9(3)
N4 C7 H7A 109.0
C8 C7 H7A 109.0
N4 C7 H7B 109.0
C8 C7 H7B 109.0
H7A C7 H7B 107.8
N1 C8 C7 112.7(3)
N1 C8 H8A 109.1
C7 C8 H8A 109.1
N1 C8 H8B 109.1
C7 C8 H8B 109.1
H8A C8 H8B 107.8
N1 C9 C10 112.3(3)
N1 C9 H9A 109.1
C10 C9 H9A 109.1
N1 C9 H9B 109.1
C10 C9 H9B 109.1
H9A C9 H9B 107.9
C15 C10 C11 118.4(3)
C15 C10 C9 119.9(3)
C11 C10 C9 121.7(3)
C12 C11 C10 121.5(3)
C12 C11 H11 119.3
C10 C11 H11 119.3
O1 C12 C11 125.9(3)
O1 C12 C13 114.6(3)
C11 C12 C13 119.5(3)
O5 C13 C14 125.5(3)
O5 C13 C12 115.2(3)
C14 C13 C12 119.3(3)
C13 C14 C15 120.3(3)
C13 C14 H14 119.8
C15 C14 H14 119.8
C10 C15 C14 121.1(3)
C10 C15 H15 119.5
C14 C15 H15 119.5
O1 C16 C17 106.6(3)
O1 C16 H16A 110.4
C17 C16 H16A 110.4
O1 C16 H16B 110.4
C17 C16 H16B 110.4
H16A C16 H16B 108.6
O2 C17 C16 109.1(3)
O2 C17 H17A 109.9
C16 C17 H17A 109.9
O2 C17 H17B 109.9
C16 C17 H17B 109.9
H17A C17 H17B 108.3
O2 C18 C19 113.7(3)
O2 C18 H18A 108.8
C19 C18 H18A 108.8
O2 C18 H18B 108.8
C19 C18 H18B 108.8
H18A C18 H18B 107.7
O3 C19 C18 113.4(3)
O3 C19 H19A 108.9
C18 C19 H19A 108.9
O3 C19 H19B 108.9
C18 C19 H19B 108.9
H19A C19 H19B 107.7
O3 C20 C21 106.2(3)
O3 C20 H20A 110.5
C21 C20 H20A 110.5
O3 C20 H20B 110.5
C21 C20 H20B 110.5
H20A C20 H20B 108.7
O4 C21 C20 115.1(4)
O4 C21 H21A 108.5
C20 C21 H21A 108.5
O4 C21 H21B 108.5
C20 C21 H21B 108.5
H21A C21 H21B 107.5
O4 C22 C23 109.9(4)
O4 C22 H22A 109.7
C23 C22 H22A 109.7
O4 C22 H22B 109.7
C23 C22 H22B 109.7
H22A C22 H22B 108.2
O5 C23 C22 107.2(3)
O5 C23 H23A 110.3
C22 C23 H23A 110.3
O5 C23 H23B 110.3
C22 C23 H23B 110.3
H23A C23 H23B 108.5
N2 C24 C25 112.7(3)
N2 C24 H24A 109.1
C25 C24 H24A 109.1
N2 C24 H24B 109.1
C25 C24 H24B 109.1
H24A C24 H24B 107.8
C26 C25 C30 118.8(4)
C26 C25 C24 122.3(4)
C30 C25 C24 119.0(4)
C27 C26 C25 120.5(4)
C27 C26 H26 119.7
C25 C26 H26 119.7
C26 C27 C28 121.8(4)
C26 C27 H27 119.1
C28 C27 H27 119.1
C27 C28 C29 118.8(5)
C27 C28 H28 120.6
C29 C28 H28 120.6
C30 C29 C28 119.4(4)
C30 C29 H29 120.3
C28 C29 H29 120.3
C29 C30 C25 120.7(4)
C29 C30 H30 119.7
C25 C30 H30 119.7
N3 C31 C32 113.5(3)
N3 C31 H31A 108.9
C32 C31 H31A 108.9
N3 C31 H31B 108.9
C32 C31 H31B 108.9
H31A C31 H31B 107.7
C37 C32 C33 119.4(3)
C37 C32 C31 120.1(3)
C33 C32 C31 120.5(3)
C32 C33 C34 120.6(4)
C32 C33 H33 119.7
C34 C33 H33 119.7
O6 C34 C35 116.2(3)
O6 C34 C33 124.8(4)
C35 C34 C33 118.9(4)
O10 C35 C36 118.5(4)
O10 C35 C34 121.0(4)
C36 C35 C34 120.5(3)
C35 C36 C37 119.6(4)
C35 C36 H36 120.2
C37 C36 H36 120.2
C32 C37 C36 121.0(4)
C32 C37 H37 119.5
C36 C37 H37 119.5
O6 C38 C39 107.9(3)
O6 C38 H38A 110.1
C39 C38 H38A 110.1
O6 C38 H38B 110.1
C39 C38 H38B 110.1
H38A C38 H38B 108.4
O7 C39 C38 110.2(3)
O7 C39 H39A 109.6
C38 C39 H39A 109.6
O7 C39 H39B 109.6
C38 C39 H39B 109.6
H39A C39 H39B 108.1
O7 C40 C41 107.8(3)
O7 C40 H40A 110.1
C41 C40 H40A 110.1
O7 C40 H40B 110.1
C41 C40 H40B 110.1
H40A C40 H40B 108.5
O8 C41 C40 108.0(3)
O8 C41 H41A 110.1
C40 C41 H41A 110.1
O8 C41 H41B 110.1
C40 C41 H41B 110.1
H41A C41 H41B 108.4
O8 C42 C43 108.4(3)
O8 C42 H42A 110.0
C43 C42 H42A 110.0
O8 C42 H42B 110.0
C43 C42 H42B 110.0
H42A C42 H42B 108.4
O9 C43 C42 112.2(3)
O9 C43 H43A 109.2
C42 C43 H43A 109.2
O9 C43 H43B 109.2
C42 C43 H43B 109.2
H43A C43 H43B 107.9
O9 C44 C45 107.5(3)
O9 C44 H44A 110.2
C45 C44 H44A 110.2
O9 C44 H44B 110.2
C45 C44 H44B 110.2
H44A C44 H44B 108.5
O10 C45 C44 109.4(3)
O10 C45 H45A 109.8
C44 C45 H45A 109.8
O10 C45 H45B 109.8
C44 C45 H45B 109.8
H45A C45 H45B 108.3
N4 C46 C47 112.0(3)
N4 C46 H46A 109.2
C47 C46 H46A 109.2
N4 C46 H46B 109.2
C47 C46 H46B 109.2
H46A C46 H46B 107.9
C48 C47 C52 118.7(3)
C48 C47 C46 122.4(3)
C52 C47 C46 118.9(3)
C47 C48 C49 120.5(3)
C47 C48 H48 119.8
C49 C48 H48 119.8
C50 C49 C48 119.9(3)
C50 C49 H49 120.1
C48 C49 H49 120.1
C49 C50 C51 120.3(3)
C49 C50 H50 119.8
C51 C50 H50 119.8
C52 C51 C50 119.6(3)
C52 C51 H51 120.2
C50 C51 H51 120.2
C51 C52 C47 121.0(3)
C51 C52 H52 119.5
C47 C52 H52 119.5
F6 C105 F1 108.6(5)
F6 C105 F4 108.4(6)
F1 C105 F4 107.6(5)
F6 C105 S1 111.1(4)
F1 C105 S1 111.4(5)
F4 C105 S1 109.7(4)
O1S C1S H1S1 109.5
O1S C1S H1S2 109.5
H1S1 C1S H1S2 109.5
O1S C1S H1S3 109.5
H1S1 C1S H1S3 109.5
H1S2 C1S H1S3 109.5
O2SB C2S O2SA 58.7(7)
C1 N1 C8 111.6(3)
C1 N1 C9 108.7(3)
C8 N1 C9 109.0(3)
C1 N1 Ag1 105.0(2)
C8 N1 Ag1 100.61(19)
C9 N1 Ag1 121.6(2)
C24 N2 C3 109.4(3)
C24 N2 C2 111.1(3)
C3 N2 C2 110.8(3)
C24 N2 Ag1 113.6(2)
C3 N2 Ag1 106.1(2)
C2 N2 Ag1 105.7(2)
C5 N3 C4 111.4(3)
C5 N3 C31 108.7(3)
C4 N3 C31 108.6(3)
C5 N3 Ag1 104.6(2)
C4 N3 Ag1 101.4(2)
C31 N3 Ag1 121.9(2)
C6 N4 C7 110.9(3)
C6 N4 C46 110.9(3)
C7 N4 C46 109.3(3)
C6 N4 Ag1 106.5(2)
C7 N4 Ag1 106.9(2)
C46 N4 Ag1 112.2(2)
C12 O1 C16 117.6(3)
C17 O2 C18 112.7(3)
C20 O3 C19 116.1(3)
C22 O4 C21 114.4(3)
C13 O5 C23 118.2(3)
C34 O6 C38 117.7(3)
C39 O7 C40 111.9(3)
C42 O8 C41 113.2(3)
C43 O9 C44 112.5(3)
C35 O10 C45 116.2(3)
C1S O1S H1S 109.5
O26 S1 O25 113.5(2)
O26 S1 O24 116.4(2)
O25 S1 O24 115.7(2)
O26 S1 C105 103.3(3)
O25 S1 C105 102.5(3)
O24 S1 C105 102.6(2)

loop_
_geom_bond_atom_site_label_1
_geom_bond_atom_site_label_2
_geom_bond_distance
O2SB C2S 1.432(13)
O2SA C2S 1.449(12)
Ag1 N4 2.395(3)
Ag1 N2 2.414(3)
Ag1 N3 2.513(3)
Ag1 N1 2.536(3)
C1 N1 1.470(4)
C1 C2 1.520(5)
C1 H1A 0.9700
C1 H1B 0.9700
C2 N2 1.484(5)
C2 H2A 0.9700
C2 H2B 0.9700
C3 N2 1.483(5)
C3 C4 1.518(5)
C3 H3A 0.9700
C3 H3B 0.9700
C4 N3 1.480(4)
C4 H4A 0.9700
C4 H4B 0.9700
C5 N3 1.477(5)
C5 C6 1.523(5)
C5 H5A 0.9700
C5 H5B 0.9700
C6 N4 1.476(4)
C6 H6A 0.9700
C6 H6B 0.9700
C7 N4 1.489(4)
C7 C8 1.527(5)
C7 H7A 0.9700
C7 H7B 0.9700
C8 N1 1.481(4)
C8 H8A 0.9700
C8 H8B 0.9700
C9 N1 1.497(4)
C9 C10 1.511(5)
C9 H9A 0.9700
C9 H9B 0.9700
C10 C15 1.379(5)
C10 C11 1.402(5)
C11 C12 1.387(5)
C11 H11 0.9300
C12 O1 1.366(4)
C12 C13 1.409(5)
C13 O5 1.366(4)
C13 C14 1.385(5)
C14 C15 1.401(5)
C14 H14 0.9300
C15 H15 0.9300
C16 O1 1.435(4)
C16 C17 1.503(5)
C16 H16A 0.9700
C16 H16B 0.9700
C17 O2 1.424(4)
C17 H17A 0.9700
C17 H17B 0.9700
C18 O2 1.428(4)
C18 C19 1.506(5)
C18 H18A 0.9700
C18 H18B 0.9700
C19 O3 1.409(5)
C19 H19A 0.9700
C19 H19B 0.9700
C20 O3 1.400(5)
C20 C21 1.494(6)
C20 H20A 0.9700
C20 H20B 0.9700
C21 O4 1.439(5)
C21 H21A 0.9700
C21 H21B 0.9700
C22 O4 1.431(5)
C22 C23 1.498(5)
C22 H22A 0.9700
C22 H22B 0.9700
C23 O5 1.424(4)
C23 H23A 0.9700
C23 H23B 0.9700
C24 N2 1.482(5)
C24 C25 1.507(6)
C24 H24A 0.9700
C24 H24B 0.9700
C25 C26 1.384(6)
C25 C30 1.395(5)
C26 C27 1.364(7)
C26 H26 0.9300
C27 C28 1.375(7)
C27 H27 0.9300
C28 C29 1.404(6)
C28 H28 0.9300
C29 C30 1.391(6)
C29 H29 0.9300
C30 H30 0.9300
C31 N3 1.493(5)
C31 C32 1.511(5)
C31 H31A 0.9700
C31 H31B 0.9700
C32 C37 1.376(5)
C32 C33 1.393(5)
C33 C34 1.401(5)
C33 H33 0.9300
C34 O6 1.365(5)
C34 C35 1.396(5)
C35 O10 1.384(4)
C35 C36 1.387(5)
C36 C37 1.392(5)
C36 H36 0.9300
C37 H37 0.9300
C38 O6 1.436(5)
C38 C39 1.489(5)
C38 H38A 0.9700
C38 H38B 0.9700
C39 O7 1.414(5)
C39 H39A 0.9700
C39 H39B 0.9700
C40 O7 1.427(5)
C40 C41 1.483(6)
C40 H40A 0.9700
C40 H40B 0.9700
C41 O8 1.425(5)
C41 H41A 0.9700
C41 H41B 0.9700
C42 O8 1.424(5)
C42 C43 1.503(5)
C42 H42A 0.9700
C42 H42B 0.9700
C43 O9 1.426(5)
C43 H43A 0.9700
C43 H43B 0.9700
C44 O9 1.432(5)
C44 C45 1.477(6)
C44 H44A 0.9700
C44 H44B 0.9700
C45 O10 1.432(5)
C45 H45A 0.9700
C45 H45B 0.9700
C46 N4 1.492(4)
C46 C47 1.514(5)
C46 H46A 0.9700
C46 H46B 0.9700
C47 C48 1.391(5)
C47 C52 1.397(5)
C48 C49 1.399(5)
C48 H48 0.9300
C49 C50 1.382(5)
C49 H49 0.9300
C50 C51 1.390(5)
C50 H50 0.9300
C51 C52 1.387(5)
C51 H51 0.9300
C52 H52 0.9300
C105 F6 1.312(6)
C105 F1 1.315(7)
C105 F4 1.366(8)
C105 S1 1.814(6)
C1S O1S 1.423(5)
C1S H1S1 0.9600
C1S H1S2 0.9600
C1S H1S3 0.9600
O24 S1 1.424(3)
O25 S1 1.419(4)
O26 S1 1.414(3)
O1S H1S 0.8200
